data_1554479
loop_
_publ_author_name
'Almendros, Pedro'
'Yanai, Hikaru'
'Hoshikawa, Shoki'
'Aragoncillo, Cristina'
'L\'azaro-Milla, Carlos'
'Toledano-Pinedo, Mireia'
'Matsumoto, Takashi'
'Alcaide, Benito'

_publ_section_title
;
 Transition metal-free controlled synthesis of
 bis[(trifluoromethyl)sulfonyl]ethyl-decorated heterocycles
;
_journal_issue 21
_journal_name_full 'Organic Chemistry Frontiers'
_journal_page_first 3163
_journal_paper_doi 10.1039/C8QO00955D
_journal_volume 5
_journal_year 2018
_chemical_formula_moiety 'C9 H10 F6 N2 O5 S2'
_chemical_formula_sum 'C9 H10 F6 N2 O5 S2'
_chemical_formula_weight 404.31
_chemical_melting_point 441
_chemical_name_systematic
;
2-(5-hydroxy-1,3-dimethyl-1H-pyrazol-2-ium-4-yl)-
1,1-bis((trifluoromethyl)sulfonyl)ethan-1-ide 
;
_space_group_crystal_system orthorhombic
_space_group_IT_number 61
_space_group_name_Hall '-P 2ac 2ab'
_space_group_name_H-M_alt 'P b c a'
_atom_sites_solution_hydrogens mixed
_audit_creation_date 2018-02-15
_audit_creation_method SHELXL-2014
_audit_update_record
;
2018-03-24 deposited with the CCDC.
2018-09-20 downloaded from the CCDC.
;
_cell_angle_alpha 90
_cell_angle_beta 90
_cell_angle_gamma 90
_cell_formula_units_Z 16
_cell_length_a 17.2641(10)
_cell_length_b 14.8304(8)
_cell_length_c 23.9088(14)
_cell_measurement_reflns_used 7817
_cell_measurement_temperature 90
_cell_measurement_theta_max 27.18
_cell_measurement_theta_min 2.36
_cell_volume 6121.5(6)
_computing_cell_refinement 'APEX2 V2014.11-0 (Bruker AXS Inc.,2014)'
_computing_data_collection 'APEX2 V2014.11-0 (Bruker AXS Inc.,2014)'
_computing_data_reduction 'SAINT V8.34a (Bruker AXS Inc., 2013)'
_computing_molecular_graphics 'Platon (A.L.Spek, 2003)'
_computing_publication_material
;
pubCIF (Westrip, 2010) and enCIFer (Allen et al. 2004)
;
_computing_structure_refinement 'SHELXL-2014/7 (Sheldrick, 2014)'
_computing_structure_solution 'SHELXTL XT Intrinsic Phasing (Sheldrick, 2013)'
_diffrn_ambient_temperature 90
_diffrn_detector_area_resol_mean 8.333
_diffrn_measured_fraction_theta_full 1.000
_diffrn_measured_fraction_theta_max 1.000
_diffrn_measurement_device_type 'Bruker D8 goniometer'
_diffrn_measurement_method 'omega scans'
_diffrn_radiation_monochromator 'Bruker Helios multilayered confocal mirror'
_diffrn_radiation_type MoK\a
_diffrn_radiation_wavelength 0.71073
_diffrn_reflns_av_R_equivalents 0.0343
_diffrn_reflns_av_unetI/netI 0.0252
_diffrn_reflns_Laue_measured_fraction_full 1.000
_diffrn_reflns_Laue_measured_fraction_max 1.000
_diffrn_reflns_limit_h_max 19
_diffrn_reflns_limit_h_min -20
_diffrn_reflns_limit_k_max 15
_diffrn_reflns_limit_k_min -17
_diffrn_reflns_limit_l_max 27
_diffrn_reflns_limit_l_min -28
_diffrn_reflns_number 28505
_diffrn_reflns_point_group_measured_fraction_full 1.000
_diffrn_reflns_point_group_measured_fraction_max 1.000
_diffrn_reflns_theta_full 25.000
_diffrn_reflns_theta_max 25.026
_diffrn_reflns_theta_min 1.703
_diffrn_source 'rotating-anode X-ray tube'
_diffrn_source_type 'Bruker TXS fine-focus Turbo X-ray Source'
_exptl_absorpt_coefficient_mu 0.440
_exptl_absorpt_correction_T_max 0.927
_exptl_absorpt_correction_T_min 0.869
_exptl_absorpt_correction_type numerical
_exptl_absorpt_process_details
;
Crystal Faces plugin in Bruker APEX2 software
;
_exptl_crystal_colour 'pale yellow'
_exptl_crystal_density_diffrn 1.755
_exptl_crystal_description block
_exptl_crystal_F_000 3264
_exptl_crystal_size_max 0.293
_exptl_crystal_size_mid 0.263
_exptl_crystal_size_min 0.174
_refine_diff_density_max 0.498
_refine_diff_density_min -0.431
_refine_diff_density_rms 0.059
_refine_ls_extinction_method none
_refine_ls_goodness_of_fit_ref 1.064
_refine_ls_hydrogen_treatment mixed
_refine_ls_matrix_type full
_refine_ls_number_parameters 445
_refine_ls_number_reflns 5403
_refine_ls_number_restraints 576
_refine_ls_restrained_S_all 1.052
_refine_ls_R_factor_all 0.0451
_refine_ls_R_factor_gt 0.0373
_refine_ls_shift/su_max 0.001
_refine_ls_shift/su_mean 0.000
_refine_ls_structure_factor_coef Fsqd
_refine_ls_weighting_details 'w=1/[\s^2^(Fo^2^)+(0.0394P)^2^+6.9113P] where P=(Fo^2^+2Fc^2^)/3'
_refine_ls_weighting_scheme calc
_refine_ls_wR_factor_gt 0.0889
_refine_ls_wR_factor_ref 0.0929
_reflns_Friedel_coverage 0.000
_reflns_number_gt 4636
_reflns_number_total 5403
_reflns_threshold_expression 'I > 2\s(I)'
_cod_data_source_file c8qo00955d2.cif
_cod_data_source_block SH-114a
_cod_database_code 1554479
_shelx_space_group_comment
;
The symmetry employed for this shelxl refinement is uniquely defined
by the following loop, which should always be used as a source of
symmetry information in preference to the above space-group names.
They are only intended as comments.
;
_shelx_estimated_absorpt_t_min 0.882
_shelx_estimated_absorpt_t_max 0.927

loop_
_space_group_symop_operation_xyz
'x, y, z'
'-x+1/2, -y, z+1/2'
'-x, y+1/2, -z+1/2'
'x+1/2, -y+1/2, -z'
'-x, -y, -z'
'x-1/2, y, -z-1/2'
'x, -y-1/2, z-1/2'
'-x-1/2, y-1/2, z'

loop_
_atom_site_label
_atom_site_type_symbol
_atom_site_fract_x
_atom_site_fract_y
_atom_site_fract_z
_atom_site_U_iso_or_equiv
_atom_site_adp_type
_atom_site_occupancy
_atom_site_site_symmetry_order
_atom_site_calc_flag
_atom_site_refinement_flags_posn
_atom_site_refinement_flags_adp
C1 C 0.40318(12) 0.03688(16) 0.39614(10) 0.0155(5) Uani 1 1 d . U
C2 C 0.47072(12) -0.02487(16) 0.41088(9) 0.0157(5) Uani 1 1 d . U
H2A H 0.482505 -0.017369 0.451133 0.019 Uiso 1 1 calc R U
H2B H 0.454015 -0.088071 0.405209 0.019 Uiso 1 1 calc R U
C3 C 0.54389(13) -0.00991(15) 0.37835(10) 0.0158(5) Uani 1 1 d . U
C4 C 0.61439(13) 0.01908(16) 0.39964(10) 0.0183(5) Uani 1 1 d . U
C5 C 0.55683(13) -0.02200(16) 0.32124(10) 0.0172(5) Uani 1 1 d . U
C6 C 0.63589(14) 0.0446(2) 0.45795(10) 0.0263(6) Uani 1 1 d . U
H6A H 0.689557 0.066088 0.458632 0.039 Uiso 1 1 calc R U
H6B H 0.630880 -0.008143 0.482402 0.039 Uiso 1 1 calc R U
H6C H 0.601372 0.092530 0.471144 0.039 Uiso 1 1 calc R U
C7 C 0.67324(14) -0.01763(18) 0.25753(10) 0.0243(6) Uani 1 1 d . U
H7A H 0.687230 -0.081562 0.255165 0.036 Uiso 1 1 calc R U
H7B H 0.720407 0.019136 0.257369 0.036 Uiso 1 1 calc R U
H7C H 0.640907 -0.001369 0.225382 0.036 Uiso 1 1 calc R U
C8 C 0.26405(13) -0.06701(17) 0.39775(10) 0.0216(5) Uani 1 1 d . U
C9 C 0.43825(15) 0.22152(19) 0.37528(15) 0.0376(7) Uani 1 1 d . U
C1B C 0.60217(12) 0.66883(16) 0.39063(10) 0.0159(5) Uani 1 1 d . U
C2B C 0.53909(12) 0.72862(16) 0.41512(10) 0.0171(5) Uani 1 1 d . U
H2B1 H 0.535880 0.717008 0.455832 0.021 Uiso 1 1 calc R U
H2B2 H 0.554525 0.792391 0.410083 0.021 Uiso 1 1 calc R U
C3B C 0.45960(13) 0.71576(15) 0.39008(10) 0.0165(5) Uani 1 1 d . U
C4B C 0.39303(13) 0.68871(15) 0.41756(10) 0.0163(5) Uani 1 1 d . U
C5B C 0.43753(13) 0.72857(16) 0.33446(10) 0.0182(5) Uani 1 1 d . U
C6B C 0.38083(14) 0.66223(19) 0.47719(10) 0.0270(6) Uani 1 1 d . U
H6B1 H 0.325435 0.652845 0.483989 0.040 Uiso 1 1 calc R U
H6B2 H 0.400002 0.710204 0.501745 0.040 Uiso 1 1 calc R U
H6B3 H 0.409046 0.606279 0.484950 0.040 Uiso 1 1 calc R U
C7B C 0.31244(14) 0.72653(18) 0.28073(11) 0.0261(6) Uani 1 1 d . U
H7B1 H 0.297991 0.790411 0.279681 0.039 Uiso 1 1 calc R U
H7B2 H 0.265591 0.689518 0.283719 0.039 Uiso 1 1 calc R U
H7B3 H 0.340329 0.710817 0.246392 0.039 Uiso 1 1 calc R U
C8B C 0.73786(14) 0.77834(17) 0.38256(11) 0.0251(6) Uani 1 1 d . U
C9B C 0.56339(15) 0.48832(19) 0.36340(15) 0.0392(7) Uani 1 1 d . U
F1 F 0.21360(8) -0.10949(11) 0.36486(7) 0.0356(4) Uani 1 1 d . U
F2 F 0.22553(8) -0.01346(10) 0.43214(6) 0.0298(4) Uani 1 1 d . U
F3 F 0.30114(8) -0.12864(10) 0.42810(6) 0.0282(3) Uani 1 1 d . U
F4 F 0.39960(11) 0.22282(13) 0.32742(9) 0.0554(5) Uani 1 1 d . U
F5 F 0.43495(10) 0.30309(11) 0.39811(11) 0.0619(6) Uani 1 1 d . U
F6 F 0.51189(9) 0.20154(11) 0.36457(9) 0.0488(5) Uani 1 1 d . U
F1B F 0.78047(9) 0.82546(12) 0.34654(7) 0.0413(4) Uani 1 1 d . U
F2B F 0.78486(8) 0.72459(11) 0.41146(7) 0.0370(4) Uani 1 1 d . U
F3B F 0.70479(8) 0.83518(10) 0.41825(7) 0.0333(4) Uani 1 1 d . U
F4B F 0.59738(10) 0.49221(13) 0.31387(8) 0.0522(5) Uani 1 1 d . U
F5B F 0.56753(10) 0.40365(11) 0.38219(11) 0.0653(7) Uani 1 1 d . U
F6B F 0.48923(9) 0.51059(12) 0.35752(10) 0.0561(6) Uani 1 1 d . U
N1 N 0.66576(12) 0.02230(15) 0.35792(8) 0.0198(4) Uani 1 1 d . U
N2 N 0.63036(11) -0.00142(13) 0.30909(8) 0.0178(4) Uani 1 1 d . U
N1B N 0.36198(11) 0.70997(14) 0.32882(9) 0.0206(4) Uani 1 1 d . U
N2B N 0.33504(11) 0.68653(14) 0.38041(9) 0.0190(4) Uani 1 1 d . U
O1 O 0.51212(10) -0.04878(13) 0.27939(7) 0.0259(4) Uani 1 1 d . U
H1 H 0.467397 -0.059640 0.291467 0.039 Uiso 1 1 calc R U
O2 O 0.36448(9) -0.07214(11) 0.31877(7) 0.0222(4) Uani 1 1 d . U
O3 O 0.28527(9) 0.06689(11) 0.33088(7) 0.0214(4) Uani 1 1 d . U
O4 O 0.31724(9) 0.17097(12) 0.42978(7) 0.0259(4) Uani 1 1 d . U
O5 O 0.44731(10) 0.14491(12) 0.47175(8) 0.0321(5) Uani 1 1 d . U
O1B O 0.47527(10) 0.75397(13) 0.28871(7) 0.0275(4) Uani 1 1 d . U
H1B H 0.521957 0.763527 0.296623 0.041 Uiso 1 1 calc R U
O2B O 0.62688(9) 0.78178(11) 0.31244(7) 0.0234(4) Uani 1 1 d . U
O3B O 0.71056(9) 0.64514(11) 0.31613(7) 0.0205(4) Uani 1 1 d . U
O4B O 0.69062(10) 0.52961(12) 0.41184(8) 0.0268(4) Uani 1 1 d . U
O5B O 0.56773(11) 0.55171(14) 0.46401(9) 0.0385(5) Uani 1 1 d . U
S1 S 0.33330(3) -0.00199(4) 0.35473(2) 0.01617(14) Uani 1 1 d . U
S2 S 0.39591(3) 0.13992(4) 0.42463(3) 0.02067(15) Uani 1 1 d . U
S1B S 0.66451(3) 0.71132(4) 0.34484(2) 0.01652(14) Uani 1 1 d . U
S2B S 0.61209(3) 0.56239(4) 0.41409(3) 0.02194(15) Uani 1 1 d . U
H1N H 0.7092(17) 0.038(2) 0.3598(12) 0.033 Uiso 1 1 d . U
H2NB H 0.2902(17) 0.674(2) 0.3855(12) 0.033 Uiso 1 1 d . U

loop_
_atom_site_aniso_label
_atom_site_aniso_U_11
_atom_site_aniso_U_22
_atom_site_aniso_U_33
_atom_site_aniso_U_23
_atom_site_aniso_U_13
_atom_site_aniso_U_12
C1 0.0105(10) 0.0182(11) 0.0179(11) -0.0028(9) -0.0018(8) -0.0004(9)
C2 0.0117(10) 0.0178(11) 0.0177(11) 0.0004(9) 0.0005(9) 0.0008(9)
C3 0.0124(10) 0.0159(11) 0.0192(11) 0.0017(9) 0.0008(9) 0.0007(9)
C4 0.0142(11) 0.0213(12) 0.0194(12) 0.0030(10) 0.0008(9) -0.0012(9)
C5 0.0143(11) 0.0173(11) 0.0199(11) -0.0010(9) 0.0004(9) 0.0001(9)
C6 0.0153(12) 0.0450(17) 0.0185(13) 0.0007(12) -0.0005(10) -0.0064(11)
C7 0.0244(13) 0.0291(14) 0.0194(13) 0.0003(11) 0.0100(10) -0.0027(11)
C8 0.0163(11) 0.0240(13) 0.0245(12) -0.0032(10) -0.0022(10) -0.0039(10)
C9 0.0203(13) 0.0234(14) 0.0693(19) 0.0065(14) 0.0012(13) -0.0014(11)
C1B 0.0119(10) 0.0178(11) 0.0180(11) 0.0014(9) 0.0005(9) 0.0000(9)
C2B 0.0131(10) 0.0192(12) 0.0191(11) -0.0042(10) -0.0004(9) 0.0013(9)
C3B 0.0140(10) 0.0143(11) 0.0213(11) -0.0026(9) 0.0002(9) 0.0021(9)
C4B 0.0150(11) 0.0141(11) 0.0199(12) -0.0044(9) 0.0002(9) 0.0010(9)
C5B 0.0156(11) 0.0172(12) 0.0218(12) 0.0023(10) -0.0008(9) -0.0011(9)
C6B 0.0200(12) 0.0388(16) 0.0221(13) -0.0021(12) 0.0039(10) -0.0024(11)
C7B 0.0231(13) 0.0262(14) 0.0290(14) 0.0038(11) -0.0114(11) -0.0032(11)
C8B 0.0177(12) 0.0242(13) 0.0332(14) -0.0004(11) 0.0011(10) -0.0022(10)
C9B 0.0185(13) 0.0220(14) 0.077(2) -0.0109(14) 0.0013(14) -0.0017(11)
F1 0.0251(8) 0.0448(10) 0.0368(9) -0.0047(8) -0.0051(7) -0.0196(7)
F2 0.0214(7) 0.0334(9) 0.0344(9) -0.0022(7) 0.0102(6) 0.0014(6)
F3 0.0268(8) 0.0236(8) 0.0340(9) 0.0040(7) 0.0000(6) -0.0022(6)
F4 0.0474(11) 0.0541(12) 0.0649(13) 0.0344(10) -0.0032(10) -0.0068(9)
F5 0.0325(10) 0.0165(9) 0.137(2) -0.0015(10) 0.0031(11) -0.0034(7)
F6 0.0231(8) 0.0310(10) 0.0923(15) 0.0158(9) 0.0121(9) -0.0010(7)
F1B 0.0302(9) 0.0422(10) 0.0515(10) 0.0001(8) 0.0094(8) -0.0211(8)
F2B 0.0246(8) 0.0354(9) 0.0511(10) -0.0052(8) -0.0173(7) 0.0008(7)
F3B 0.0284(8) 0.0287(9) 0.0429(9) -0.0129(7) -0.0007(7) -0.0055(7)
F4B 0.0423(10) 0.0522(12) 0.0621(13) -0.0309(10) -0.0055(9) -0.0071(9)
F5B 0.0346(10) 0.0181(9) 0.143(2) -0.0050(11) 0.0152(12) -0.0054(8)
F6B 0.0189(8) 0.0380(10) 0.1115(17) -0.0276(11) -0.0110(9) 0.0001(7)
N1 0.0124(9) 0.0263(11) 0.0206(10) 0.0010(9) 0.0006(8) -0.0048(8)
N2 0.0154(9) 0.0222(10) 0.0158(10) -0.0005(8) 0.0016(8) -0.0019(8)
N1B 0.0168(10) 0.0207(10) 0.0245(11) 0.0030(9) -0.0040(8) -0.0034(8)
N2B 0.0114(9) 0.0214(11) 0.0242(11) -0.0006(9) -0.0001(8) -0.0023(8)
O1 0.0178(8) 0.0395(11) 0.0202(9) -0.0062(8) 0.0011(7) -0.0051(8)
O2 0.0171(8) 0.0249(9) 0.0247(9) -0.0086(8) -0.0007(7) -0.0008(7)
O3 0.0160(8) 0.0266(10) 0.0218(9) -0.0010(7) -0.0062(7) 0.0011(7)
O4 0.0173(8) 0.0265(10) 0.0340(10) -0.0119(8) -0.0036(7) 0.0037(7)
O5 0.0252(10) 0.0332(11) 0.0378(11) -0.0192(9) -0.0118(8) 0.0030(8)
O1B 0.0194(9) 0.0386(11) 0.0246(9) 0.0093(8) -0.0026(7) -0.0062(8)
O2B 0.0202(9) 0.0217(9) 0.0281(10) 0.0089(8) 0.0011(7) 0.0003(7)
O3B 0.0169(8) 0.0244(9) 0.0203(9) 0.0008(7) 0.0045(7) 0.0006(7)
O4B 0.0170(9) 0.0288(10) 0.0347(10) 0.0116(8) 0.0041(7) 0.0057(7)
O5B 0.0284(10) 0.0403(12) 0.0469(12) 0.0230(10) 0.0178(9) 0.0090(9)
S1 0.0115(3) 0.0199(3) 0.0171(3) -0.0034(2) -0.0022(2) -0.0010(2)
S2 0.0140(3) 0.0190(3) 0.0290(3) -0.0077(3) -0.0041(2) 0.0001(2)
S1B 0.0126(3) 0.0175(3) 0.0194(3) 0.0017(2) 0.0009(2) -0.0014(2)
S2B 0.0134(3) 0.0206(3) 0.0318(4) 0.0085(3) 0.0045(2) 0.0014(2)

loop_
_atom_type_symbol
_atom_type_description
_atom_type_scat_dispersion_real
_atom_type_scat_dispersion_imag
_atom_type_scat_source
C C 0.0033 0.0016 'International Tables Vol C Tables 4.2.6.8 and 6.1.1.4'
H H 0.0000 0.0000 'International Tables Vol C Tables 4.2.6.8 and 6.1.1.4'
F F 0.0171 0.0103 'International Tables Vol C Tables 4.2.6.8 and 6.1.1.4'
N N 0.0061 0.0033 'International Tables Vol C Tables 4.2.6.8 and 6.1.1.4'
O O 0.0106 0.0060 'International Tables Vol C Tables 4.2.6.8 and 6.1.1.4'
S S 0.1246 0.1234 'International Tables Vol C Tables 4.2.6.8 and 6.1.1.4'

loop_
_geom_angle_atom_site_label_1
_geom_angle_atom_site_label_2
_geom_angle_atom_site_label_3
_geom_angle
C2 C1 S1 118.95(17)
C2 C1 S2 120.72(16)
S1 C1 S2 120.19(13)
C3 C2 C1 115.83(19)
C3 C2 H2A 108.3
C1 C2 H2A 108.3
C3 C2 H2B 108.3
C1 C2 H2B 108.3
H2A C2 H2B 107.4
C4 C3 C5 105.0(2)
C4 C3 C2 126.5(2)
C5 C3 C2 128.6(2)
N1 C4 C3 108.6(2)
N1 C4 C6 121.6(2)
C3 C4 C6 129.8(2)
O1 C5 N2 117.2(2)
O1 C5 C3 133.2(2)
N2 C5 C3 109.6(2)
C4 C6 H6A 109.5
C4 C6 H6B 109.5
H6A C6 H6B 109.5
C4 C6 H6C 109.5
H6A C6 H6C 109.5
H6B C6 H6C 109.5
N2 C7 H7A 109.5
N2 C7 H7B 109.5
H7A C7 H7B 109.5
N2 C7 H7C 109.5
H7A C7 H7C 109.5
H7B C7 H7C 109.5
F2 C8 F3 108.4(2)
F2 C8 F1 108.80(19)
F3 C8 F1 108.2(2)
F2 C8 S1 110.97(17)
F3 C8 S1 110.51(16)
F1 C8 S1 109.95(17)
F4 C9 F5 108.7(2)
F4 C9 F6 108.6(3)
F5 C9 F6 108.8(2)
F4 C9 S2 111.28(19)
F5 C9 S2 108.5(2)
F6 C9 S2 110.88(19)
C2B C1B S1B 119.80(17)
C2B C1B S2B 119.39(17)
S1B C1B S2B 120.65(14)
C3B C2B C1B 115.12(19)
C3B C2B H2B1 108.5
C1B C2B H2B1 108.5
C3B C2B H2B2 108.5
C1B C2B H2B2 108.5
H2B1 C2B H2B2 107.5
C4B C3B C5B 105.4(2)
C4B C3B C2B 127.1(2)
C5B C3B C2B 127.5(2)
N2B C4B C3B 108.2(2)
N2B C4B C6B 121.4(2)
C3B C4B C6B 130.3(2)
O1B C5B N1B 116.9(2)
O1B C5B C3B 133.6(2)
N1B C5B C3B 109.5(2)
C4B C6B H6B1 109.5
C4B C6B H6B2 109.5
H6B1 C6B H6B2 109.5
C4B C6B H6B3 109.5
H6B1 C6B H6B3 109.5
H6B2 C6B H6B3 109.5
N1B C7B H7B1 109.5
N1B C7B H7B2 109.5
H7B1 C7B H7B2 109.5
N1B C7B H7B3 109.5
H7B1 C7B H7B3 109.5
H7B2 C7B H7B3 109.5
F3B C8B F1B 108.7(2)
F3B C8B F2B 108.0(2)
F1B C8B F2B 108.3(2)
F3B C8B S1B 111.15(16)
F1B C8B S1B 110.24(18)
F2B C8B S1B 110.46(17)
F4B C9B F6B 108.8(3)
F4B C9B F5B 108.6(2)
F6B C9B F5B 108.7(2)
F4B C9B S2B 111.17(19)
F6B C9B S2B 111.2(2)
F5B C9B S2B 108.4(2)
C4 N1 N2 109.42(19)
C4 N1 H1N 127(2)
N2 N1 H1N 124(2)
C5 N2 N1 107.35(18)
C5 N2 C7 128.9(2)
N1 N2 C7 122.60(19)
C5B N1B N2B 107.07(19)
C5B N1B C7B 128.1(2)
N2B N1B C7B 123.91(19)
C4B N2B N1B 109.82(19)
C4B N2B H2NB 129(2)
N1B N2B H2NB 122(2)
C5 O1 H1 109.5
C5B O1B H1B 109.5
O3 S1 O2 119.27(10)
O3 S1 C1 114.14(11)
O2 S1 C1 109.37(10)
O3 S1 C8 102.64(10)
O2 S1 C8 101.27(11)
C1 S1 C8 108.58(11)
O5 S2 O4 119.96(11)
O5 S2 C1 108.62(11)
O4 S2 C1 113.38(11)
O5 S2 C9 102.91(13)
O4 S2 C9 102.66(12)
C1 S2 C9 107.99(13)
O3B S1B O2B 118.92(10)
O3B S1B C1B 114.48(11)
O2B S1B C1B 109.55(11)
O3B S1B C8B 102.79(10)
O2B S1B C8B 100.36(11)
C1B S1B C8B 109.10(12)
O5B S2B O4B 119.91(11)
O5B S2B C1B 109.15(12)
O4B S2B C1B 113.53(11)
O5B S2B C9B 103.87(14)
O4B S2B C9B 101.77(12)
C1B S2B C9B 107.08(13)

loop_
_geom_bond_atom_site_label_1
_geom_bond_atom_site_label_2
_geom_bond_distance
C1 C2 1.524(3)
C1 S1 1.664(2)
C1 S2 1.678(2)
C2 C3 1.500(3)
C2 H2A 0.9900
C2 H2B 0.9900
C3 C4 1.388(3)
C3 C5 1.395(3)
C4 N1 1.336(3)
C4 C6 1.491(3)
C5 O1 1.325(3)
C5 N2 1.338(3)
C6 H6A 0.9800
C6 H6B 0.9800
C6 H6C 0.9800
C7 N2 1.458(3)
C7 H7A 0.9800
C7 H7B 0.9800
C7 H7C 0.9800
C8 F2 1.323(3)
C8 F3 1.331(3)
C8 F1 1.332(3)
C8 S1 1.848(3)
C9 F4 1.325(4)
C9 F5 1.328(3)
C9 F6 1.330(3)
C9 S2 1.842(3)
C1B C2B 1.522(3)
C1B S1B 1.659(2)
C1B S2B 1.684(2)
C2B C3B 1.509(3)
C2B H2B1 0.9900
C2B H2B2 0.9900
C3B C4B 1.383(3)
C3B C5B 1.396(3)
C4B N2B 1.339(3)
C4B C6B 1.494(3)
C5B O1B 1.328(3)
C5B N1B 1.340(3)
C6B H6B1 0.9800
C6B H6B2 0.9800
C6B H6B3 0.9800
C7B N1B 1.454(3)
C7B H7B1 0.9800
C7B H7B2 0.9800
C7B H7B3 0.9800
C8B F3B 1.328(3)
C8B F1B 1.331(3)
C8B F2B 1.331(3)
C8B S1B 1.845(3)
C9B F4B 1.323(4)
C9B F6B 1.330(3)
C9B F5B 1.336(3)
C9B S2B 1.839(3)
N1 N2 1.364(3)
N1 H1N 0.78(3)
N1B N2B 1.363(3)
N2B H2NB 0.81(3)
O1 H1 0.8400
O2 S1 1.4531(17)
O3 S1 1.4339(17)
O4 S2 1.4393(17)
O5 S2 1.4361(18)
O1B H1B 0.8400
O2B S1B 1.4539(17)
O3B S1B 1.4375(17)
O4B S2B 1.4413(17)
O5B S2B 1.4268(19)

loop_
_geom_torsion_atom_site_label_1
_geom_torsion_atom_site_label_2
_geom_torsion_atom_site_label_3
_geom_torsion_atom_site_label_4
_geom_torsion
S1 C1 C2 C3 100.4(2)
S2 C1 C2 C3 -83.8(2)
C1 C2 C3 C4 115.4(3)
C1 C2 C3 C5 -65.0(3)
C5 C3 C4 N1 -1.0(3)
C2 C3 C4 N1 178.7(2)
C5 C3 C4 C6 178.7(3)
C2 C3 C4 C6 -1.6(4)
C4 C3 C5 O1 179.8(3)
C2 C3 C5 O1 0.1(4)
C4 C3 C5 N2 -0.1(3)
C2 C3 C5 N2 -179.8(2)
S1B C1B C2B C3B 102.1(2)
S2B C1B C2B C3B -82.6(2)
C1B C2B C3B C4B 119.2(3)
C1B C2B C3B C5B -60.8(3)
C5B C3B C4B N2B -0.5(3)
C2B C3B C4B N2B 179.5(2)
C5B C3B C4B C6B 177.7(2)
C2B C3B C4B C6B -2.3(4)
C4B C3B C5B O1B -179.9(3)
C2B C3B C5B O1B 0.1(4)
C4B C3B C5B N1B -0.2(3)
C2B C3B C5B N1B 179.8(2)
C3 C4 N1 N2 1.7(3)
C6 C4 N1 N2 -178.0(2)
O1 C5 N2 N1 -178.8(2)
C3 C5 N2 N1 1.1(3)
O1 C5 N2 C7 -11.0(4)
C3 C5 N2 C7 168.9(2)
C4 N1 N2 C5 -1.8(3)
C4 N1 N2 C7 -170.5(2)
O1B C5B N1B N2B -179.4(2)
C3B C5B N1B N2B 0.8(3)
O1B C5B N1B C7B -10.0(4)
C3B C5B N1B C7B 170.2(2)
C3B C4B N2B N1B 1.1(3)
C6B C4B N2B N1B -177.4(2)
C5B N1B N2B C4B -1.2(3)
C7B N1B N2B C4B -171.1(2)
C2 C1 S1 O3 -163.22(16)
S2 C1 S1 O3 20.97(19)
C2 C1 S1 O2 -26.7(2)
S2 C1 S1 O2 157.49(14)
C2 C1 S1 C8 83.0(2)
S2 C1 S1 C8 -92.84(17)
F2 C8 S1 O3 -52.89(18)
F3 C8 S1 O3 -173.14(16)
F1 C8 S1 O3 67.52(19)
F2 C8 S1 O2 -176.65(16)
F3 C8 S1 O2 63.10(18)
F1 C8 S1 O2 -56.23(19)
F2 C8 S1 C1 68.28(19)
F3 C8 S1 C1 -51.97(19)
F1 C8 S1 C1 -171.30(16)
C2 C1 S2 O5 -15.2(2)
S1 C1 S2 O5 160.53(14)
C2 C1 S2 O4 -151.24(18)
S1 C1 S2 O4 24.50(19)
C2 C1 S2 C9 95.7(2)
S1 C1 S2 C9 -88.54(17)
F4 C9 S2 O5 177.1(2)
F5 C9 S2 O5 -63.4(2)
F6 C9 S2 O5 56.1(2)
F4 C9 S2 O4 -57.7(2)
F5 C9 S2 O4 61.8(2)
F6 C9 S2 O4 -178.7(2)
F4 C9 S2 C1 62.3(2)
F5 C9 S2 C1 -178.15(18)
F6 C9 S2 C1 -58.6(2)
C2B C1B S1B O3B -167.67(16)
S2B C1B S1B O3B 17.07(19)
C2B C1B S1B O2B -31.2(2)
S2B C1B S1B O2B 153.58(14)
C2B C1B S1B C8B 77.8(2)
S2B C1B S1B C8B -97.46(16)
F3B C8B S1B O3B -170.77(17)
F1B C8B S1B O3B 68.68(19)
F2B C8B S1B O3B -50.94(19)
F3B C8B S1B O2B 66.16(19)
F1B C8B S1B O2B -54.39(19)
F2B C8B S1B O2B -174.01(17)
F3B C8B S1B C1B -48.9(2)
F1B C8B S1B C1B -169.43(17)
F2B C8B S1B C1B 71.0(2)
C2B C1B S2B O5B -12.8(2)
S1B C1B S2B O5B 162.43(15)
C2B C1B S2B O4B -149.49(17)
S1B C1B S2B O4B 25.8(2)
C2B C1B S2B C9B 99.0(2)
S1B C1B S2B C9B -85.72(17)
F4B C9B S2B O5B 178.76(19)
F6B C9B S2B O5B 57.4(3)
F5B C9B S2B O5B -62.0(2)
F4B C9B S2B O4B -56.1(2)
F6B C9B S2B O4B -177.4(2)
F5B C9B S2B O4B 63.2(2)
F4B C9B S2B C1B 63.3(2)
F6B C9B S2B C1B -58.0(3)
F5B C9B S2B C1B -177.43(18)
